data_4113025
loop_
_publ_author_name
'Satyamaheshwar Peddibhotla'
'Jetze J. Tepe'

_publ_section_title
;
 Stereoselective Synthesis of Highly Substituted \D1-Pyrrolines:
 exo-Selective 1,3-Dipolar Cycloaddition Reactions with Azlactones
;
_journal_name_full 'Journal of the American Chemical Society'
_journal_page_first 12776
_journal_page_last 12777
_journal_paper_doi 10.1021/ja046149i
_journal_volume 126
_journal_year 2004
_chemical_formula_sum 'C22 H22 N2 O5'
_chemical_formula_weight 394.42
_chemical_name_systematic
; 
 ? 
;
_space_group_IT_number 2
_symmetry_cell_setting triclinic
_symmetry_space_group_name_Hall '-P 1'
_symmetry_space_group_name_H-M 'P -1'
_atom_sites_solution_hydrogens geom
_atom_sites_solution_primary direct
_atom_sites_solution_secondary difmap
_audit_creation_method SHELXL-97
_cell_angle_alpha 99.06(3)
_cell_angle_beta 104.61(3)
_cell_angle_gamma 99.54(3)
_cell_formula_units_Z 2
_cell_length_a 8.9567(18)
_cell_length_b 10.444(2)
_cell_length_c 11.475(2)
_cell_measurement_temperature 173(2)
_cell_volume 1001.8(4)
_computing_structure_refinement 'SHELXL-97 (Sheldrick, 1997)'
_computing_structure_solution 'SHELXS-97 (Sheldrick, 1990)'
_diffrn_ambient_temperature 173(2)
_diffrn_measured_fraction_theta_full 0.955
_diffrn_measured_fraction_theta_max 0.955
_diffrn_radiation_monochromator graphite
_diffrn_radiation_source 'fine-focus sealed tube'
_diffrn_radiation_type MoK\a
_diffrn_radiation_wavelength 0.71073
_diffrn_reflns_av_R_equivalents 0.0281
_diffrn_reflns_av_sigmaI/netI 0.0403
_diffrn_reflns_limit_h_max 11
_diffrn_reflns_limit_h_min -11
_diffrn_reflns_limit_k_max 13
_diffrn_reflns_limit_k_min -13
_diffrn_reflns_limit_l_max 15
_diffrn_reflns_limit_l_min -15
_diffrn_reflns_number 12108
_diffrn_reflns_theta_full 28.26
_diffrn_reflns_theta_max 28.26
_diffrn_reflns_theta_min 1.88
_exptl_absorpt_coefficient_mu 0.094
_exptl_crystal_density_diffrn 1.308
_exptl_crystal_F_000 416
_exptl_crystal_size_max 0.4
_exptl_crystal_size_mid 0.3
_exptl_crystal_size_min 0.25
_refine_diff_density_max 0.279
_refine_diff_density_min -0.242
_refine_diff_density_rms 0.044
_refine_ls_extinction_method none
_refine_ls_goodness_of_fit_ref 0.823
_refine_ls_hydrogen_treatment mixed
_refine_ls_matrix_type full
_refine_ls_number_parameters 350
_refine_ls_number_reflns 4729
_refine_ls_number_restraints 0
_refine_ls_restrained_S_all 0.823
_refine_ls_R_factor_all 0.0667
_refine_ls_R_factor_gt 0.0422
_refine_ls_shift/su_max 0.106
_refine_ls_shift/su_mean 0.005
_refine_ls_structure_factor_coef Fsqd
_refine_ls_weighting_details 'calc w=1/[\s^2^(Fo^2^)+(0.1000P)^2^+0.0000P] where P=(Fo^2^+2Fc^2^)/3'
_refine_ls_weighting_scheme calc
_refine_ls_wR_factor_gt 0.1134
_refine_ls_wR_factor_ref 0.1264
_reflns_number_gt 3237
_reflns_number_total 4729
_reflns_threshold_expression >2sigma(I)
_cod_data_source_file ja046149irom20040712_114416.cif
_cod_data_source_block p-1
_cod_original_cell_volume 1001.7(3)
_cod_database_code 4113025

loop_
_symmetry_equiv_pos_as_xyz
'x, y, z'
'-x, -y, -z'

loop_
_atom_site_label
_atom_site_type_symbol
_atom_site_fract_x
_atom_site_fract_y
_atom_site_fract_z
_atom_site_U_iso_or_equiv
_atom_site_adp_type
_atom_site_occupancy
_atom_site_symmetry_multiplicity
_atom_site_calc_flag
C1 C 0.00471(16) 0.57279(13) 0.19382(12) 0.0268(3) Uani 1 1 d
H1A H -0.0090(15) 0.5323(13) 0.1101(13) 0.019(3) Uiso 1 1 d
C2 C 0.18303(16) 0.59173(13) 0.26864(12) 0.0289(3) Uani 1 1 d
C3 C 0.2156(2) 0.49467(16) 0.35556(15) 0.0416(4) Uani 1 1 d
H3A H 0.331(2) 0.5183(18) 0.3982(17) 0.051(5) Uiso 1 1 d
H3B H 0.162(2) 0.5048(19) 0.4205(18) 0.057(6) Uiso 1 1 d
H3C H 0.183(2) 0.4021(18) 0.3044(16) 0.042(4) Uiso 1 1 d
N4 N 0.23210(13) 0.72795(11) 0.34191(10) 0.0297(3) Uani 1 1 d
C5 C 0.12565(15) 0.79347(13) 0.31026(11) 0.0251(3) Uani 1 1 d
C6 C -0.02100(16) 0.71668(13) 0.20649(12) 0.0262(3) Uani 1 1 d
H6A H -0.1156(18) 0.7228(15) 0.2296(14) 0.029(4) Uiso 1 1 d
C7 C -0.02540(16) 0.76368(13) 0.08800(12) 0.0294(3) Uani 1 1 d
O8 O 0.07637(13) 0.75686(10) 0.03633(9) 0.0394(3) Uani 1 1 d
O9 O -0.15254(13) 0.81155(11) 0.04735(9) 0.0436(3) Uani 1 1 d
C10 C -0.1751(4) 0.8467(2) -0.07282(18) 0.0678(7) Uani 1 1 d
H10A H -0.255(3) 0.891(3) -0.081(2) 0.089(8) Uiso 1 1 d
H10B H -0.086(4) 0.904(4) -0.072(3) 0.147(15) Uiso 1 1 d
H10C H -0.193(3) 0.770(2) -0.139(2) 0.080(7) Uiso 1 1 d
C11 C 0.14334(15) 0.93359(12) 0.36962(11) 0.0260(3) Uani 1 1 d
C12 C 0.28244(17) 0.99714(14) 0.46198(13) 0.0312(3) Uani 1 1 d
H12A H 0.3654(19) 0.9512(16) 0.4841(15) 0.034(4) Uiso 1 1 d
C13 C 0.30192(19) 1.12798(15) 0.52182(14) 0.0369(3) Uani 1 1 d
H13A H 0.401(2) 1.1749(17) 0.5838(16) 0.045(5) Uiso 1 1 d
C14 C 0.1834(2) 1.19587(15) 0.49019(14) 0.0376(4) Uani 1 1 d
H14A H 0.196(2) 1.278(2) 0.5359(18) 0.056(5) Uiso 1 1 d
C15 C 0.0439(2) 1.13376(15) 0.39954(14) 0.0398(4) Uani 1 1 d
H15A H -0.044(2) 1.1828(19) 0.3810(17) 0.054(5) Uiso 1 1 d
C16 C 0.02397(18) 1.00289(14) 0.33876(13) 0.0331(3) Uani 1 1 d
H16A H -0.076(2) 0.9605(18) 0.2764(17) 0.047(5) Uiso 1 1 d
C17 C 0.28074(16) 0.57090(13) 0.17784(13) 0.0301(3) Uani 1 1 d
O18 O 0.24110(12) 0.48229(11) 0.08831(10) 0.0419(3) Uani 1 1 d
O19 O 0.41700(12) 0.65947(11) 0.21060(10) 0.0455(3) Uani 1 1 d
C20 C 0.5175(2) 0.6428(2) 0.1303(2) 0.0589(5) Uani 1 1 d
H20A H 0.610(3) 0.713(3) 0.171(2) 0.090(8) Uiso 1 1 d
H20B H 0.544(2) 0.560(2) 0.1358(18) 0.058(6) Uiso 1 1 d
H20C H 0.456(3) 0.642(2) 0.040(2) 0.088(8) Uiso 1 1 d
C21 C -0.11013(17) 0.49049(14) 0.24537(13) 0.0310(3) Uani 1 1 d
O22 O -0.14458(16) 0.53703(11) 0.33643(11) 0.0529(3) Uani 1 1 d
N23 N -0.16902(14) 0.36370(11) 0.18065(11) 0.0313(3) Uani 1 1 d
H23A H -0.1348(18) 0.3382(15) 0.1180(15) 0.030(4) Uiso 1 1 d
C24 C -0.27645(16) 0.26259(14) 0.20576(12) 0.0306(3) Uani 1 1 d
C25 C -0.30080(19) 0.13475(15) 0.13718(15) 0.0395(4) Uani 1 1 d
H25A H -0.251(2) 0.1156(18) 0.0734(17) 0.049(5) Uiso 1 1 d
C26 C -0.4030(2) 0.03095(17) 0.15718(16) 0.0451(4) Uani 1 1 d
H26A H -0.416(2) -0.058(2) 0.1110(18) 0.061(6) Uiso 1 1 d
C27 C -0.4818(2) 0.05226(17) 0.24401(16) 0.0462(4) Uani 1 1 d
H27A H -0.557(2) -0.020(2) 0.2613(18) 0.059(5) Uiso 1 1 d
C28 C -0.4589(2) 0.17967(19) 0.31110(17) 0.0496(4) Uani 1 1 d
H28A H -0.509(2) 0.2009(19) 0.3693(18) 0.053(5) Uiso 1 1 d
C29 C -0.3565(2) 0.28549(17) 0.29343(15) 0.0416(4) Uani 1 1 d
H29A H -0.342(2) 0.3685(18) 0.3416(16) 0.044(5) Uiso 1 1 d

loop_
_atom_site_aniso_label
_atom_site_aniso_U_11
_atom_site_aniso_U_22
_atom_site_aniso_U_33
_atom_site_aniso_U_23
_atom_site_aniso_U_13
_atom_site_aniso_U_12
C1 0.0302(7) 0.0227(6) 0.0249(6) 0.0013(5) 0.0070(5) 0.0031(5)
C2 0.0327(7) 0.0240(6) 0.0258(6) 0.0012(5) 0.0029(5) 0.0070(5)
C3 0.0549(10) 0.0327(8) 0.0355(8) 0.0098(7) 0.0052(8) 0.0145(7)
N4 0.0330(6) 0.0262(6) 0.0250(6) -0.0008(4) 0.0031(5) 0.0067(5)
C5 0.0278(6) 0.0249(6) 0.0212(6) 0.0029(5) 0.0073(5) 0.0031(5)
C6 0.0249(6) 0.0238(6) 0.0279(7) 0.0030(5) 0.0065(5) 0.0034(5)
C7 0.0337(7) 0.0216(6) 0.0262(6) 0.0001(5) 0.0018(6) 0.0027(5)
O8 0.0466(6) 0.0397(6) 0.0313(5) 0.0081(4) 0.0135(5) 0.0029(5)
O9 0.0536(7) 0.0400(6) 0.0314(5) 0.0029(5) -0.0032(5) 0.0223(5)
C10 0.109(2) 0.0544(12) 0.0318(9) 0.0085(8) -0.0075(11) 0.0396(14)
C11 0.0305(7) 0.0240(6) 0.0247(6) 0.0045(5) 0.0112(5) 0.0044(5)
C12 0.0315(7) 0.0276(7) 0.0318(7) 0.0015(6) 0.0087(6) 0.0041(6)
C13 0.0417(8) 0.0294(7) 0.0336(8) -0.0021(6) 0.0105(7) -0.0007(6)
C14 0.0590(10) 0.0236(7) 0.0320(7) 0.0021(6) 0.0197(7) 0.0072(7)
C15 0.0550(10) 0.0325(8) 0.0369(8) 0.0089(6) 0.0141(7) 0.0196(7)
C16 0.0387(8) 0.0307(7) 0.0286(7) 0.0038(6) 0.0074(6) 0.0099(6)
C17 0.0278(7) 0.0251(6) 0.0327(7) 0.0008(5) 0.0014(5) 0.0086(5)
O18 0.0380(6) 0.0385(6) 0.0411(6) -0.0097(5) 0.0107(5) 0.0035(5)
O19 0.0299(5) 0.0455(6) 0.0500(7) -0.0118(5) 0.0105(5) -0.0006(5)
C20 0.0371(10) 0.0610(13) 0.0722(14) -0.0064(11) 0.0222(9) 0.0023(9)
C21 0.0378(7) 0.0248(6) 0.0297(7) 0.0028(5) 0.0122(6) 0.0038(6)
O22 0.0822(9) 0.0310(6) 0.0506(7) -0.0021(5) 0.0425(7) -0.0003(6)
N23 0.0361(6) 0.0266(6) 0.0290(6) 0.0006(5) 0.0137(5) -0.0009(5)
C24 0.0298(7) 0.0297(7) 0.0293(7) 0.0084(5) 0.0051(5) 0.0011(5)
C25 0.0427(9) 0.0324(8) 0.0386(8) 0.0033(6) 0.0119(7) -0.0018(6)
C26 0.0481(9) 0.0308(8) 0.0459(9) 0.0086(7) 0.0034(7) -0.0053(7)
C27 0.0412(9) 0.0460(10) 0.0469(9) 0.0229(8) 0.0060(7) -0.0054(7)
C28 0.0525(10) 0.0535(10) 0.0494(10) 0.0196(8) 0.0260(8) 0.0032(8)
C29 0.0477(9) 0.0377(8) 0.0410(8) 0.0088(7) 0.0188(7) 0.0035(7)

loop_
_atom_type_symbol
_atom_type_description
_atom_type_scat_dispersion_real
_atom_type_scat_dispersion_imag
_atom_type_scat_source
C C 0.0033 0.0016 'International Tables Vol C Tables 4.2.6.8 and 6.1.1.4'
H H 0.0000 0.0000 'International Tables Vol C Tables 4.2.6.8 and 6.1.1.4'
N N 0.0061 0.0033 'International Tables Vol C Tables 4.2.6.8 and 6.1.1.4'
O O 0.0106 0.0060 'International Tables Vol C Tables 4.2.6.8 and 6.1.1.4'

loop_
_geom_angle_atom_site_label_1
_geom_angle_atom_site_label_2
_geom_angle_atom_site_label_3
_geom_angle
C21 C1 C6 109.67(11)
C21 C1 C2 113.64(11)
C6 C1 C2 103.11(11)
N4 C2 C17 110.80(11)
N4 C2 C3 108.88(11)
C17 C2 C3 106.75(12)
N4 C2 C1 106.65(11)
C17 C2 C1 108.89(11)
C3 C2 C1 114.91(13)
C5 N4 C2 110.55(11)
N4 C5 C11 122.18(12)
N4 C5 C6 115.24(11)
C11 C5 C6 122.58(12)
C7 C6 C5 111.20(11)
C7 C6 C1 110.29(11)
C5 C6 C1 102.18(11)
O8 C7 O9 124.39(13)
O8 C7 C6 123.05(13)
O9 C7 C6 112.55(12)
C7 O9 C10 116.38(16)
C16 C11 C12 119.06(13)
C16 C11 C5 122.00(12)
C12 C11 C5 118.91(12)
C13 C12 C11 120.56(14)
C14 C13 C12 119.92(14)
C13 C14 C15 120.22(14)
C14 C15 C16 120.16(15)
C11 C16 C15 120.08(14)
O18 C17 O19 123.34(14)
O18 C17 C2 123.93(13)
O19 C17 C2 112.70(12)
C17 O19 C20 115.47(13)
O22 C21 N23 124.14(13)
O22 C21 C1 121.61(13)
N23 C21 C1 114.24(12)
C21 N23 C24 127.77(12)
C29 C24 C25 119.47(14)
C29 C24 N23 123.59(13)
C25 C24 N23 116.94(13)
C26 C25 C24 120.17(15)
C27 C26 C25 120.84(16)
C26 C27 C28 118.90(15)
C27 C28 C29 121.48(17)
C24 C29 C28 119.13(16)

loop_
_geom_bond_atom_site_label_1
_geom_bond_atom_site_label_2
_geom_bond_distance
C1 C21 1.523(2)
C1 C6 1.5476(19)
C1 C2 1.5738(19)
C2 N4 1.4675(17)
C2 C17 1.533(2)
C2 C3 1.542(2)
N4 C5 1.2763(18)
C5 C11 1.4782(18)
C5 C6 1.5320(19)
C6 C7 1.510(2)
C7 O8 1.2118(17)
C7 O9 1.3261(18)
O9 C10 1.456(2)
C11 C16 1.392(2)
C11 C12 1.398(2)
C12 C13 1.391(2)
C13 C14 1.378(2)
C14 C15 1.388(2)
C15 C16 1.394(2)
C17 O18 1.2022(17)
C17 O19 1.3308(18)
O19 C20 1.452(2)
C21 O22 1.2148(17)
C21 N23 1.3580(18)
N23 C24 1.4222(18)
C24 C29 1.388(2)
C24 C25 1.391(2)
C25 C26 1.386(2)
C26 C27 1.370(3)
C27 C28 1.383(3)
C28 C29 1.390(2)
